data_9003373
loop_
_publ_author_name
'Antao, S. M.'
'Hassan, I.'
'Parise, J. B.'

_publ_section_title
;
 Tugtupite: High-temperature structures obtained from in situ synchrotron
 diffraction and Rietveld refinements
 T = 821 C
;
_journal_name_full 'American Mineralogist'
_journal_page_first 492
_journal_page_last 497
_journal_volume 89
_journal_year 2004
_chemical_formula_sum 'Al Be Cl Na4 O12 Si4'
_chemical_name_mineral Tugtupite
_space_group_IT_number 82
_symmetry_space_group_name_Hall 'I -4'
_symmetry_space_group_name_H-M 'I -4'
_cell_angle_alpha 90
_cell_angle_beta 90
_cell_angle_gamma 90
_cell_length_a 8.69872
_cell_length_b 8.69872
_cell_length_c 8.9107
_cell_formula_units_Z 2
_cell_volume 674.252
_database_code_amcsd 0003462
_diffrn_ambient_temperature 1094.15
_exptl_crystal_density_diffrn 2.304
_cod_original_formula_sum 'Al Be Si4 O12 Na4 Cl'
_cod_database_code 9003373

loop_
_space_group_symop_operation_xyz
x,y,z
1/2+x,1/2+y,1/2+z
y,-x,-z
1/2+y,1/2-x,1/2-z
-x,-y,z
1/2-x,1/2-y,1/2+z
-y,x,-z
1/2-y,1/2+x,1/2-z

loop_
_atom_site_label
_atom_site_fract_x
_atom_site_fract_y
_atom_site_fract_z
_atom_site_U_iso_or_equiv
Al 0.00000 0.50000 0.75000 0.02000
Be 0.00000 0.50000 0.25000 0.01300
Si 0.01180 0.25410 0.49490 0.02000
O1 0.14960 0.13850 0.44970 0.02560
O2 0.34350 0.03210 0.65260 0.02560
O3 0.43440 0.14590 0.14000 0.02560
Na 0.16260 0.19830 0.18320 0.06340
Cl 0.00000 0.00000 0.00000 0.08340

loop_
_cod_related_entry_id
_cod_related_entry_database
_cod_related_entry_code
1 AMCSD 0003462
